data_1542489
loop_
_publ_author_name
'El Ajlaoui, Rahhal'
'Rakib, El Mostapha'
'Mojahidi, Souad'
'Saadi, Mohamed'
'El Ammari, Lahcen'

_publ_section_title
;
 (<i>Z</i>)-3-Allyl-5-(3-methoxybenzylidene)-2-sulfanylidene-1,3-thiazolidin-4-one
;
_journal_coeditor_code IS4001
_journal_issue 1
_journal_name_full IUCrData
_journal_page_first x160052
_journal_paper_doi 10.1107/S2414314616000523
_journal_volume 1
_journal_year 2016
_chemical_formula_iupac 'C14 H13 N O2 S2'
_chemical_formula_moiety 'C14 H13 N O2 S2'
_chemical_formula_sum 'C14 H13 N O2 S2'
_chemical_formula_weight 291.37
_chemical_melting_point 364
_chemical_name_systematic (<i>Z</i>)-3-Allyl-5-(3-methoxybenzylidene)-2-sulfanylidene-1,3-thiazolidin-4-one
_space_group_crystal_system triclinic
_space_group_IT_number 2
_space_group_name_Hall '-P 1'
_space_group_name_H-M_alt 'P -1'
_symmetry_space_group_name_Hall '-P 1'
_symmetry_space_group_name_H-M 'P -1'
_atom_sites_solution_hydrogens geom
_audit_creation_method SHELXL-2014/7
_cell_angle_alpha 89.276(9)
_cell_angle_beta 75.614(9)
_cell_angle_gamma 72.095(10)
_cell_formula_units_Z 2
_cell_length_a 6.9841(14)
_cell_length_b 8.3241(18)
_cell_length_c 13.116(3)
_cell_measurement_reflns_used 4522
_cell_measurement_temperature 296(2)
_cell_measurement_theta_max 31.211
_cell_measurement_theta_min 2.578
_cell_volume 701.2(3)
_computing_cell_refinement
;
SAINT (Bruker, 2009)
;
_computing_data_collection
;
APEX2 (Bruker, 2009)
;
_computing_data_reduction
;
SAINT (Bruker, 2009)
;
_computing_molecular_graphics
;
ORTEP-3 for Windows (Farrugia, 2012)
;
_computing_publication_material
;
publCIF (Westrip, 2010)
;
_computing_structure_refinement
;
SHELXL2014 (Sheldrick, 2015)
;
_computing_structure_solution
;
SHELXS2014 (Sheldrick, 2008)
;
_diffrn_ambient_temperature 296(2)
_diffrn_measured_fraction_theta_full 1.000
_diffrn_measured_fraction_theta_max 0.993
_diffrn_measurement_device_type 'Bruker X8 APEX'
_diffrn_measurement_method '\f and \w scans'
_diffrn_radiation_monochromator graphite
_diffrn_radiation_source 'fine-focus sealed tube'
_diffrn_radiation_type MoK\a
_diffrn_radiation_wavelength 0.71073
_diffrn_reflns_av_R_equivalents 0.0290
_diffrn_reflns_limit_h_max 10
_diffrn_reflns_limit_h_min -10
_diffrn_reflns_limit_k_max 12
_diffrn_reflns_limit_k_min -12
_diffrn_reflns_limit_l_max 19
_diffrn_reflns_limit_l_min -19
_diffrn_reflns_number 28065
_diffrn_reflns_theta_full 25.242
_diffrn_reflns_theta_max 31.211
_diffrn_reflns_theta_min 2.578
_exptl_absorpt_coefficient_mu 0.376
_exptl_absorpt_correction_T_max 0.7462
_exptl_absorpt_correction_T_min 0.4786
_exptl_absorpt_correction_type multi-scan
_exptl_absorpt_process_details
;
(SADABS; Bruker, 2009)
;
_exptl_crystal_colour Colourless
_exptl_crystal_density_diffrn 1.380
_exptl_crystal_description block
_exptl_crystal_F_000 304
_exptl_crystal_size_max 0.31
_exptl_crystal_size_mid 0.27
_exptl_crystal_size_min 0.21
_refine_diff_density_max 0.300
_refine_diff_density_min -0.261
_refine_ls_extinction_method none
_refine_ls_goodness_of_fit_ref 1.023
_refine_ls_hydrogen_treatment constr
_refine_ls_matrix_type full
_refine_ls_number_parameters 172
_refine_ls_number_reflns 4522
_refine_ls_number_restraints 0
_refine_ls_restrained_S_all 1.023
_refine_ls_R_factor_all 0.0517
_refine_ls_R_factor_gt 0.0392
_refine_ls_shift/su_max 0.000
_refine_ls_shift/su_mean 0.000
_refine_ls_structure_factor_coef Fsqd
_refine_ls_weighting_details 'w=1/[\s^2^(Fo^2^)+(0.0624P)^2^+0.1273P] where P=(Fo^2^+2Fc^2^)/3'
_refine_ls_weighting_scheme calc
_refine_ls_wR_factor_gt 0.1051
_refine_ls_wR_factor_ref 0.1171
_reflns_number_gt 3618
_reflns_number_total 4522
_reflns_threshold_expression 'I > 2\s(I)'
_cod_data_source_file is4001sup1.cif
_cod_data_source_block I
_cod_depositor_comments 'Adding full bibliography for 1542489.cif.'
_cod_database_code 1542489
_cod_database_fobs_code 1542489
_shelx_space_group_comment
;
The symmetry employed for this shelxl refinement is uniquely defined
by the following loop, which should always be used as a source of
symmetry information in preference to the above space-group names.
They are only intended as comments.
;

loop_
_space_group_symop_operation_xyz
'x, y, z'
'-x, -y, -z'

loop_
_atom_site_type_symbol
_atom_site_label
_atom_site_fract_x
_atom_site_fract_y
_atom_site_fract_z
_atom_site_U_iso_or_equiv
_atom_site_adp_type
_atom_site_calc_flag
_atom_site_occupancy
C C1 0.6784(2) 0.92899(16) 0.26792(11) 0.0453(3) Uani d 1
C C2 0.8814(2) 0.88347(19) 0.27837(12) 0.0528(3) Uani d 1
H H2 0.9846 0.9093 0.2274 0.063 Uiso calc 1
C C3 0.9283(2) 0.8002(2) 0.36440(12) 0.0555(3) Uani d 1
H H3 1.0641 0.7700 0.3711 0.067 Uiso calc 1
C C4 0.7776(2) 0.76011(19) 0.44141(11) 0.0512(3) Uani d 1
H H4 0.8122 0.7042 0.4993 0.061 Uiso calc 1
C C5 0.57287(19) 0.80427(16) 0.43169(10) 0.0410(2) Uani d 1
C C6 0.52494(19) 0.88990(16) 0.34378(10) 0.0418(3) Uani d 1
H H6 0.3895 0.9205 0.3365 0.050 Uiso calc 1
C C7 0.40267(19) 0.76903(16) 0.50824(10) 0.0431(3) Uani d 1
H H7 0.2737 0.8106 0.4932 0.052 Uiso calc 1
C C8 0.40122(19) 0.68638(16) 0.59698(10) 0.0408(2) Uani d 1
C C9 0.2049(2) 0.66565(17) 0.66206(10) 0.0450(3) Uani d 1
C C10 0.4403(2) 0.52824(16) 0.76057(10) 0.0434(3) Uani d 1
C C11 0.0714(2) 0.53236(19) 0.82335(12) 0.0520(3) Uani d 1
H H11A 0.1286 0.4223 0.8486 0.062 Uiso calc 1
H H11B -0.0273 0.5227 0.7851 0.062 Uiso calc 1
C C12 -0.0422(2) 0.65574(19) 0.91596(12) 0.0533(3) Uani d 1
H H12 -0.1612 0.6390 0.9590 0.064 Uiso calc 1
C C13 0.0068(3) 0.7842(2) 0.94329(14) 0.0677(4) Uani d 1
H H13A 0.1244 0.8067 0.9030 0.081 Uiso calc 1
H H13B -0.0757 0.8538 1.0031 0.081 Uiso calc 1
C C14 0.4469(3) 1.0541(2) 0.16012(13) 0.0616(4) Uani d 1
H H14A 0.4481 1.1117 0.0962 0.092 Uiso calc 1
H H14B 0.4124 0.9525 0.1529 0.092 Uiso calc 1
H H14C 0.3452 1.1265 0.2178 0.092 Uiso calc 1
N N1 0.24062(17) 0.57615(14) 0.75017(9) 0.0435(2) Uani d 1
O O1 0.03559(17) 0.71622(17) 0.64424(9) 0.0660(3) Uani d 1
O O2 0.64706(17) 1.01213(16) 0.18002(9) 0.0643(3) Uani d 1
S S1 0.60384(5) 0.59150(4) 0.65517(3) 0.04671(11) Uani d 1
S S2 0.52699(7) 0.42768(6) 0.85588(3) 0.06213(13) Uani d 1

loop_
_atom_site_aniso_label
_atom_site_aniso_U_11
_atom_site_aniso_U_22
_atom_site_aniso_U_33
_atom_site_aniso_U_12
_atom_site_aniso_U_13
_atom_site_aniso_U_23
C1 0.0380(6) 0.0469(6) 0.0453(6) -0.0068(5) -0.0083(5) -0.0009(5)
C2 0.0346(6) 0.0607(8) 0.0560(8) -0.0105(5) -0.0042(5) -0.0015(6)
C3 0.0317(6) 0.0695(9) 0.0612(9) -0.0085(6) -0.0135(6) -0.0020(7)
C4 0.0391(6) 0.0636(8) 0.0488(7) -0.0090(6) -0.0162(5) 0.0004(6)
C5 0.0352(5) 0.0458(6) 0.0395(6) -0.0076(4) -0.0110(4) -0.0062(5)
C6 0.0332(5) 0.0470(6) 0.0422(6) -0.0077(4) -0.0100(4) -0.0035(5)
C7 0.0354(5) 0.0534(7) 0.0409(6) -0.0113(5) -0.0135(5) -0.0028(5)
C8 0.0349(5) 0.0488(6) 0.0392(6) -0.0105(5) -0.0132(4) -0.0048(5)
C9 0.0406(6) 0.0549(7) 0.0441(6) -0.0171(5) -0.0166(5) 0.0017(5)
C10 0.0416(6) 0.0445(6) 0.0449(6) -0.0107(5) -0.0161(5) -0.0023(5)
C11 0.0508(7) 0.0571(8) 0.0593(8) -0.0288(6) -0.0195(6) 0.0116(6)
C12 0.0428(7) 0.0607(8) 0.0539(8) -0.0159(6) -0.0095(6) 0.0197(6)
C13 0.0682(10) 0.0646(9) 0.0590(9) -0.0200(8) 0.0030(8) -0.0032(7)
C14 0.0578(9) 0.0692(9) 0.0569(9) -0.0132(7) -0.0219(7) 0.0129(7)
N1 0.0412(5) 0.0495(6) 0.0440(5) -0.0169(4) -0.0150(4) 0.0016(4)
O1 0.0423(5) 0.0990(9) 0.0671(7) -0.0278(5) -0.0264(5) 0.0233(6)
O2 0.0462(6) 0.0820(8) 0.0585(6) -0.0147(5) -0.0103(5) 0.0227(6)
S1 0.03460(15) 0.0597(2) 0.04389(18) -0.00911(13) -0.01372(12) 0.00062(13)
S2 0.0570(2) 0.0726(3) 0.0594(2) -0.01587(19) -0.02600(18) 0.01825(18)

loop_
_atom_type_symbol
_atom_type_description
_atom_type_scat_dispersion_real
_atom_type_scat_dispersion_imag
_atom_type_scat_source
C C 0.0033 0.0016 'International Tables Vol C Tables 4.2.6.8 and 6.1.1.4'
H H 0.0000 0.0000 'International Tables Vol C Tables 4.2.6.8 and 6.1.1.4'
N N 0.0061 0.0033 'International Tables Vol C Tables 4.2.6.8 and 6.1.1.4'
O O 0.0106 0.0060 'International Tables Vol C Tables 4.2.6.8 and 6.1.1.4'
S S 0.1246 0.1234 'International Tables Vol C Tables 4.2.6.8 and 6.1.1.4'

loop_
_geom_angle_atom_site_label_1
_geom_angle_atom_site_label_2
_geom_angle_atom_site_label_3
_geom_angle
O2 C1 C6 124.67(12)
O2 C1 C2 115.21(13)
C6 C1 C2 120.12(13)
C3 C2 C1 119.57(13)
C3 C2 H2 120.2
C1 C2 H2 120.2
C2 C3 C4 121.39(13)
C2 C3 H3 119.3
C4 C3 H3 119.3
C3 C4 C5 119.69(14)
C3 C4 H4 120.2
C5 C4 H4 120.2
C4 C5 C6 118.87(12)
C4 C5 C7 124.13(12)
C6 C5 C7 117.00(11)
C1 C6 C5 120.35(12)
C1 C6 H6 119.8
C5 C6 H6 119.8
C8 C7 C5 130.67(12)
C8 C7 H7 114.7
C5 C7 H7 114.7
C7 C8 C9 120.39(11)
C7 C8 S1 130.08(10)
C9 C8 S1 109.53(9)
O1 C9 N1 123.01(13)
O1 C9 C8 126.62(13)
N1 C9 C8 110.37(11)
N1 C10 S2 127.52(11)
N1 C10 S1 110.74(10)
S2 C10 S1 121.74(8)
N1 C11 C12 114.59(11)
N1 C11 H11A 108.6
C12 C11 H11A 108.6
N1 C11 H11B 108.6
C12 C11 H11B 108.6
H11A C11 H11B 107.6
C13 C12 C11 127.06(14)
C13 C12 H12 116.5
C11 C12 H12 116.5
C12 C13 H13A 120.0
C12 C13 H13B 120.0
H13A C13 H13B 120.0
O2 C14 H14A 109.5
O2 C14 H14B 109.5
H14A C14 H14B 109.5
O2 C14 H14C 109.5
H14A C14 H14C 109.5
H14B C14 H14C 109.5
C10 N1 C9 116.48(11)
C10 N1 C11 123.16(12)
C9 N1 C11 120.32(11)
C1 O2 C14 118.75(12)
C8 S1 C10 92.87(6)

loop_
_geom_bond_atom_site_label_1
_geom_bond_atom_site_label_2
_geom_bond_distance
C1 O2 1.3668(17)
C1 C6 1.3860(18)
C1 C2 1.3920(19)
C2 C3 1.373(2)
C2 H2 0.9300
C3 C4 1.385(2)
C3 H3 0.9300
C4 C5 1.4008(18)
C4 H4 0.9300
C5 C6 1.4050(18)
C5 C7 1.4564(18)
C6 H6 0.9300
C7 C8 1.3441(19)
C7 H7 0.9300
C8 C9 1.4827(18)
C8 S1 1.7445(13)
C9 O1 1.2079(16)
C9 N1 1.4001(17)
C10 N1 1.3685(17)
C10 S2 1.6335(14)
C10 S1 1.7494(14)
C11 N1 1.4639(17)
C11 C12 1.487(2)
C11 H11A 0.9700
C11 H11B 0.9700
C12 C13 1.298(2)
C12 H12 0.9300
C13 H13A 0.9300
C13 H13B 0.9300
C14 O2 1.422(2)
C14 H14A 0.9600
C14 H14B 0.9600
C14 H14C 0.9600

loop_
_geom_hbond_atom_site_label_D
_geom_hbond_atom_site_label_H
_geom_hbond_atom_site_label_A
_geom_hbond_site_symmetry_A
_geom_hbond_distance_DH
_geom_hbond_distance_HA
_geom_hbond_distance_DA
_geom_hbond_angle_DHA
C4 H4 S1 . 0.93 2.55 3.2497(17) 133
C13 H13A O2 2_676 0.93 2.57 3.441(2) 157
